data_4035626
loop_
_publ_author_name
'Das, Eshani'
'Basak, Shyam'
'Anoop, Anakuthil'
'Basak, Amit'

_publ_section_title
;
 Experiment and Computational Study on the Regioselectivity of
 Nucleophilic Addition to Unsymmetrical p-Benzynes Derived from Bergman
 Cyclization of Enediynes.
;
_journal_issue 15
_journal_name_full 'The Journal of organic chemistry'
_journal_page_first 7730
_journal_page_last 7740
_journal_paper_doi 10.1021/acs.joc.8b00624
_journal_volume 83
_journal_year 2018
_chemical_formula_sum 'C19 H15 Cl N2 O4 S'
_chemical_formula_weight 402.84
_space_group_crystal_system monoclinic
_space_group_IT_number 14
_space_group_name_Hall '-P 2ybc'
_space_group_name_H-M_alt 'P 1 21/c 1'
_atom_sites_solution_hydrogens geom
_audit_creation_method SHELXL-2014/7
_cell_angle_alpha 90.00(3)
_cell_angle_beta 101.79(3)
_cell_angle_gamma 90.00(3)
_cell_formula_units_Z 4
_cell_length_a 14.700(3)
_cell_length_b 10.776(2)
_cell_length_c 11.324(2)
_cell_measurement_reflns_used 475
_cell_measurement_temperature 293(2)
_cell_measurement_theta_max 28
_cell_measurement_theta_min 2.1
_cell_volume 1756.0(6)
_computing_cell_refinement 'SAINT 6.45 ( Bruker, 2003)'
_computing_data_collection 'SMART 5.628 (Bruker, 2003)'
_computing_data_reduction 'SAINT 6.45 ( Bruker, 2003)'
_computing_molecular_graphics 'Diamond 2.1e'
_computing_structure_refinement 'SHELXL-2014/7 (Sheldrick, 2014)'
_computing_structure_solution SIR-97
_diffrn_ambient_temperature 293(2)
_diffrn_measured_fraction_theta_full 0.999
_diffrn_measured_fraction_theta_max 0.990
_diffrn_measurement_device_type 'Bruker SMART APEX'
_diffrn_measurement_method /w-scans
_diffrn_radiation_type MoK\a
_diffrn_radiation_wavelength 0.71073
_diffrn_reflns_av_R_equivalents 0.2274
_diffrn_reflns_av_unetI/netI 0.1594
_diffrn_reflns_Laue_measured_fraction_full 0.999
_diffrn_reflns_Laue_measured_fraction_max 0.990
_diffrn_reflns_limit_h_max 18
_diffrn_reflns_limit_h_min -16
_diffrn_reflns_limit_k_max 13
_diffrn_reflns_limit_k_min -11
_diffrn_reflns_limit_l_max 14
_diffrn_reflns_limit_l_min -14
_diffrn_reflns_number 21557
_diffrn_reflns_point_group_measured_fraction_full 0.999
_diffrn_reflns_point_group_measured_fraction_max 0.990
_diffrn_reflns_theta_full 25.242
_diffrn_reflns_theta_max 26.443
_diffrn_reflns_theta_min 2.809
_diffrn_source 'fine-focus sealed tube'
_exptl_absorpt_coefficient_mu 0.366
_exptl_absorpt_process_details SADABS
_exptl_crystal_colour colorless
_exptl_crystal_density_diffrn 1.524
_exptl_crystal_description block
_exptl_crystal_F_000 832
_refine_diff_density_max 0.243
_refine_diff_density_min -0.290
_refine_diff_density_rms 0.054
_refine_ls_extinction_method none
_refine_ls_goodness_of_fit_ref 0.911
_refine_ls_hydrogen_treatment constr
_refine_ls_matrix_type full
_refine_ls_number_parameters 244
_refine_ls_number_reflns 3586
_refine_ls_number_restraints 0
_refine_ls_restrained_S_all 0.911
_refine_ls_R_factor_all 0.1672
_refine_ls_R_factor_gt 0.0616
_refine_ls_shift/su_max 0.000
_refine_ls_shift/su_mean 0.000
_refine_ls_structure_factor_coef Fsqd
_refine_ls_weighting_details 'w=1/[\s^2^(Fo^2^)+(0.0312P)^2^] where P=(Fo^2^+2Fc^2^)/3'
_refine_ls_weighting_scheme calc
_refine_ls_wR_factor_gt 0.0806
_refine_ls_wR_factor_ref 0.1024
_reflns_Friedel_coverage 0.000
_reflns_number_gt 1581
_reflns_number_total 3586
_reflns_threshold_expression 'I > 2\s(I)'
_cod_data_source_file jo8b00624_si_010.cif
_cod_data_source_block 3j
_cod_original_sg_symbol_H-M 'P 21/c'
_cod_database_code 4035626
_shelx_shelxl_version_number 2014/7
_shelx_space_group_comment
;
The symmetry employed for this shelxl refinement is uniquely defined
by the following loop, which should always be used as a source of
symmetry information in preference to the above space-group names.
They are only intended as comments.
;

loop_
_space_group_symop_operation_xyz
'x, y, z'
'-x, y+1/2, -z+1/2'
'-x, -y, -z'
'x, -y-1/2, z-1/2'

loop_
_atom_site_label
_atom_site_type_symbol
_atom_site_fract_x
_atom_site_fract_y
_atom_site_fract_z
_atom_site_U_iso_or_equiv
_atom_site_adp_type
_atom_site_occupancy
_atom_site_site_symmetry_order
_atom_site_calc_flag
_atom_site_refinement_flags_posn
_atom_site_refinement_flags_adp
S1 S 0.62713(7) 0.27490(9) 0.24206(9) 0.0495(3) Uani 1 1 d . .
Cl1 Cl 0.81706(6) 0.55843(8) 0.60570(8) 0.0565(3) Uani 1 1 d . .
O1 O 0.62373(16) 0.3965(2) 0.1921(2) 0.0612(7) Uani 1 1 d . .
N1 N 0.72527(19) 0.2610(2) 0.3368(2) 0.0423(7) Uani 1 1 d . .
O2 O 0.61724(16) 0.1687(2) 0.1639(2) 0.0623(8) Uani 1 1 d . .
O4 O 0.34535(17) 0.3371(3) 0.6226(3) 0.0747(9) Uani 1 1 d . .
N2 N 0.3536(2) 0.2447(3) 0.5641(3) 0.0584(9) Uani 1 1 d . .
C12 C 0.8487(2) 0.3476(3) 0.4958(3) 0.0372(8) Uani 1 1 d . .
C11 C 0.8878(2) 0.4373(3) 0.5763(3) 0.0375(8) Uani 1 1 d . .
C13 C 0.7489(2) 0.3565(3) 0.4312(3) 0.0440(9) Uani 1 1 d . .
H13A H 0.7090 0.3470 0.4890 0.053 Uiso 1 1 calc R U
H13B H 0.7376 0.4381 0.3948 0.053 Uiso 1 1 calc R U
C3 C 0.9063(3) 0.2464(3) 0.4776(3) 0.0447(9) Uani 1 1 d . .
C10 C 0.9811(2) 0.4364(3) 0.6389(3) 0.0419(9) Uani 1 1 d . .
O3 O 0.3168(2) 0.1468(3) 0.5768(3) 0.0993(11) Uani 1 1 d . .
C5 C 1.0372(2) 0.3353(3) 0.6181(3) 0.0459(10) Uani 1 1 d . .
C15 C 0.5129(2) 0.1521(3) 0.3646(3) 0.0486(10) Uani 1 1 d . .
H15 H 0.5379 0.0799 0.3392 0.058 Uiso 1 1 calc R U
C17 C 0.4140(2) 0.2526(3) 0.4748(3) 0.0452(9) Uani 1 1 d . .
C19 C 0.4995(2) 0.3736(3) 0.3628(3) 0.0503(10) Uani 1 1 d . .
H19 H 0.5154 0.4505 0.3356 0.060 Uiso 1 1 calc R U
C14 C 0.5394(2) 0.2666(3) 0.3281(3) 0.0406(9) Uani 1 1 d . .
C4 C 0.9967(2) 0.2422(3) 0.5364(3) 0.0502(10) Uani 1 1 d . .
H4 H 1.0332 0.1755 0.5223 0.060 Uiso 1 1 calc R U
C16 C 0.4493(2) 0.1451(3) 0.4387(3) 0.0494(10) Uani 1 1 d . .
H16 H 0.4308 0.0686 0.4637 0.059 Uiso 1 1 calc R U
C18 C 0.4366(2) 0.3668(3) 0.4371(3) 0.0508(10) Uani 1 1 d . .
H18 H 0.4099 0.4383 0.4611 0.061 Uiso 1 1 calc R U
C1 C 0.7597(3) 0.1373(3) 0.3775(3) 0.0552(11) Uani 1 1 d . .
H1A H 0.7342 0.0751 0.3179 0.066 Uiso 1 1 calc R U
H1B H 0.7421 0.1165 0.4531 0.066 Uiso 1 1 calc R U
C9 C 1.0228(3) 0.5289(3) 0.7213(3) 0.0539(10) Uani 1 1 d . .
H9 H 0.9877 0.5967 0.7362 0.065 Uiso 1 1 calc R U
C7 C 1.1680(3) 0.4199(4) 0.7597(4) 0.0680(13) Uani 1 1 d . .
H7 H 1.2296 0.4146 0.8003 0.082 Uiso 1 1 calc R U
C6 C 1.1309(3) 0.3294(4) 0.6809(4) 0.0592(11) Uani 1 1 d . .
H6 H 1.1676 0.2625 0.6679 0.071 Uiso 1 1 calc R U
C8 C 1.1137(3) 0.5205(4) 0.7794(3) 0.0657(12) Uani 1 1 d . .
H8 H 1.1396 0.5828 0.8327 0.079 Uiso 1 1 calc R U
C2 C 0.8643(2) 0.1424(3) 0.3936(3) 0.0613(11) Uani 1 1 d . .
H2A H 0.8806 0.1542 0.3156 0.074 Uiso 1 1 calc R U
H2B H 0.8904 0.0638 0.4261 0.074 Uiso 1 1 calc R U

loop_
_atom_site_aniso_label
_atom_site_aniso_U_11
_atom_site_aniso_U_22
_atom_site_aniso_U_33
_atom_site_aniso_U_23
_atom_site_aniso_U_13
_atom_site_aniso_U_12
S1 0.0525(6) 0.0529(6) 0.0392(6) -0.0008(5) 0.0003(5) -0.0022(5)
Cl1 0.0544(6) 0.0531(6) 0.0613(7) -0.0133(5) 0.0098(5) 0.0078(5)
O1 0.0665(19) 0.0597(17) 0.0524(17) 0.0228(14) 0.0001(14) -0.0012(13)
N1 0.0416(18) 0.0409(17) 0.0402(18) -0.0030(14) -0.0015(15) 0.0004(14)
O2 0.0706(19) 0.0700(18) 0.0425(16) -0.0197(14) 0.0021(15) -0.0051(14)
O4 0.067(2) 0.077(2) 0.082(2) -0.0128(18) 0.0200(18) 0.0125(17)
N2 0.047(2) 0.060(2) 0.066(3) 0.001(2) 0.0076(19) 0.0017(19)
C12 0.038(2) 0.0387(19) 0.035(2) 0.0058(16) 0.0088(18) 0.0028(17)
C11 0.041(2) 0.0395(19) 0.035(2) 0.0028(16) 0.0128(17) 0.0059(17)
C13 0.043(2) 0.042(2) 0.045(2) -0.0048(18) 0.0038(19) 0.0028(17)
C3 0.049(2) 0.043(2) 0.044(2) -0.0017(18) 0.013(2) 0.0043(18)
C10 0.042(2) 0.050(2) 0.035(2) 0.0063(18) 0.0101(18) -0.0021(19)
O3 0.110(3) 0.068(2) 0.135(3) -0.001(2) 0.063(2) -0.023(2)
C5 0.037(2) 0.060(2) 0.042(2) 0.012(2) 0.010(2) -0.001(2)
C15 0.058(3) 0.0342(19) 0.052(3) -0.0119(18) 0.006(2) -0.0013(19)
C17 0.034(2) 0.045(2) 0.052(2) 0.0003(19) -0.0013(18) 0.0007(18)
C19 0.055(3) 0.033(2) 0.057(3) 0.0059(18) -0.002(2) 0.0021(18)
C14 0.039(2) 0.0386(19) 0.040(2) -0.0029(17) -0.0032(17) -0.0050(17)
C4 0.047(2) 0.049(2) 0.055(3) 0.005(2) 0.014(2) 0.0119(19)
C16 0.048(2) 0.036(2) 0.061(3) 0.0004(19) 0.005(2) -0.0021(18)
C18 0.047(3) 0.038(2) 0.065(3) -0.002(2) 0.006(2) 0.0080(18)
C1 0.063(3) 0.039(2) 0.059(3) -0.0079(19) 0.001(2) 0.001(2)
C9 0.058(3) 0.061(3) 0.042(3) -0.007(2) 0.008(2) -0.010(2)
C7 0.044(3) 0.095(4) 0.060(3) 0.014(3) 0.000(2) -0.009(3)
C6 0.044(3) 0.071(3) 0.062(3) 0.018(2) 0.011(2) 0.006(2)
C8 0.053(3) 0.090(3) 0.049(3) -0.003(2) -0.002(2) -0.024(2)
C2 0.064(3) 0.048(2) 0.069(3) -0.012(2) 0.006(2) 0.015(2)

loop_
_atom_type_symbol
_atom_type_description
_atom_type_scat_dispersion_real
_atom_type_scat_dispersion_imag
_atom_type_scat_source
C C 0.0033 0.0016 'International Tables Vol C Tables 4.2.6.8 and 6.1.1.4'
H H 0.0000 0.0000 'International Tables Vol C Tables 4.2.6.8 and 6.1.1.4'
Cl Cl 0.1484 0.1585 'International Tables Vol C Tables 4.2.6.8 and 6.1.1.4'
N N 0.0061 0.0033 'International Tables Vol C Tables 4.2.6.8 and 6.1.1.4'
O O 0.0106 0.0060 'International Tables Vol C Tables 4.2.6.8 and 6.1.1.4'
S S 0.1246 0.1234 'International Tables Vol C Tables 4.2.6.8 and 6.1.1.4'

loop_
_geom_angle_atom_site_label_1
_geom_angle_atom_site_label_2
_geom_angle_atom_site_label_3
_geom_angle
O1 S1 O2 119.86(16)
O1 S1 N1 107.62(15)
O2 S1 N1 107.38(15)
O1 S1 C14 107.14(15)
O2 S1 C14 107.79(15)
N1 S1 C14 106.33(14)
C1 N1 C13 113.1(3)
C1 N1 S1 119.8(2)
C13 N1 S1 117.5(2)
O3 N2 O4 123.6(4)
O3 N2 C17 118.6(3)
O4 N2 C17 117.8(3)
C11 C12 C3 117.2(3)
C11 C12 C13 120.9(3)
C3 C12 C13 122.0(3)
C12 C11 C10 124.2(3)
C12 C11 Cl1 118.0(3)
C10 C11 Cl1 117.8(3)
N1 C13 C12 111.7(3)
N1 C13 H13A 109.3
C12 C13 H13A 109.3
N1 C13 H13B 109.3
C12 C13 H13B 109.3
H13A C13 H13B 107.9
C4 C3 C12 120.4(3)
C4 C3 C2 120.9(3)
C12 C3 C2 118.7(3)
C11 C10 C5 117.5(3)
C11 C10 C9 124.9(3)
C5 C10 C9 117.5(3)
C4 C5 C10 118.3(4)
C4 C5 C6 122.2(4)
C10 C5 C6 119.4(4)
C16 C15 C14 119.8(3)
C16 C15 H15 120.1
C14 C15 H15 120.1
C16 C17 C18 122.7(4)
C16 C17 N2 118.3(3)
C18 C17 N2 118.9(3)
C18 C19 C14 120.4(3)
C18 C19 H19 119.8
C14 C19 H19 119.8
C15 C14 C19 119.8(3)
C15 C14 S1 119.4(3)
C19 C14 S1 120.8(3)
C3 C4 C5 122.4(3)
C3 C4 H4 118.8
C5 C4 H4 118.8
C17 C16 C15 118.8(3)
C17 C16 H16 120.6
C15 C16 H16 120.6
C17 C18 C19 118.4(3)
C17 C18 H18 120.8
C19 C18 H18 120.8
N1 C1 C2 106.4(3)
N1 C1 H1A 110.4
C2 C1 H1A 110.4
N1 C1 H1B 110.4
C2 C1 H1B 110.4
H1A C1 H1B 108.6
C8 C9 C10 121.3(4)
C8 C9 H9 119.3
C10 C9 H9 119.3
C6 C7 C8 119.9(4)
C6 C7 H7 120.1
C8 C7 H7 120.1
C7 C6 C5 121.1(4)
C7 C6 H6 119.5
C5 C6 H6 119.5
C9 C8 C7 120.8(4)
C9 C8 H8 119.6
C7 C8 H8 119.6
C1 C2 C3 112.1(3)
C1 C2 H2A 109.2
C3 C2 H2A 109.2
C1 C2 H2B 109.2
C3 C2 H2B 109.2
H2A C2 H2B 107.9

loop_
_geom_bond_atom_site_label_1
_geom_bond_atom_site_label_2
_geom_bond_distance
S1 O1 1.424(2)
S1 O2 1.436(2)
S1 N1 1.619(3)
S1 C14 1.770(3)
Cl1 C11 1.743(3)
N1 C1 1.466(4)
N1 C13 1.474(4)
O4 N2 1.216(3)
N2 O3 1.207(3)
N2 C17 1.479(4)
C12 C11 1.371(4)
C12 C3 1.421(4)
C12 C13 1.503(4)
C11 C10 1.410(4)
C13 H13A 0.9700
C13 H13B 0.9700
C3 C4 1.360(4)
C3 C2 1.517(4)
C10 C5 1.415(4)
C10 C9 1.417(4)
C5 C4 1.412(4)
C5 C6 1.417(4)
C15 C16 1.380(4)
C15 C14 1.382(4)
C15 H15 0.9300
C17 C16 1.365(4)
C17 C18 1.366(4)
C19 C18 1.374(4)
C19 C14 1.387(4)
C19 H19 0.9300
C4 H4 0.9300
C16 H16 0.9300
C18 H18 0.9300
C1 C2 1.511(4)
C1 H1A 0.9700
C1 H1B 0.9700
C9 C8 1.366(4)
C9 H9 0.9300
C7 C6 1.359(5)
C7 C8 1.391(5)
C7 H7 0.9300
C6 H6 0.9300
C8 H8 0.9300
C2 H2A 0.9700
C2 H2B 0.9700
